data_2240107
loop_
_publ_author_name
'Medrano, Felipe'
'Lujano, Sergio'
'Godoy-Alc\'antar, Carolina'
'Tlahuext, Hugo'

_publ_section_title
;
 Crystal structure of 1,3-bis(1,3-dioxoisoindolin-1-yl)urea dihydrate: a
 urea-based anion receptor
;
_journal_issue 11
_journal_name_full 'Acta Crystallographica Section E'
_journal_page_first 373
_journal_page_last 375
_journal_paper_doi 10.1107/S1600536814022144
_journal_volume 70
_journal_year 2014
_chemical_formula_iupac 'C17 H10 N4 O5, 2H2 O'
_chemical_formula_moiety 'C17 H10 N4 O5, 2(H2 O)'
_chemical_formula_sum 'C17 H14 N4 O7'
_chemical_formula_weight 386.32
_chemical_name_systematic
;
1,3-Bis(1,3-dioxoisoindolin-1-yl)urea dihydrate
;
_space_group_IT_number 15
_symmetry_cell_setting monoclinic
_symmetry_space_group_name_Hall '-C 2yc'
_symmetry_space_group_name_H-M 'C 1 2/c 1'
_atom_sites_solution_hydrogens geom
_atom_sites_solution_primary direct
_atom_sites_solution_secondary difmap
_audit_creation_method SHELXL-97
_cell_angle_alpha 90.00
_cell_angle_beta 102.097(3)
_cell_angle_gamma 90.00
_cell_formula_units_Z 4
_cell_length_a 15.268(3)
_cell_length_b 7.8053(16)
_cell_length_c 14.729(3)
_cell_measurement_reflns_used 5032
_cell_measurement_temperature 293(2)
_cell_measurement_theta_max 28.10
_cell_measurement_theta_min 2.60
_cell_volume 1716.3(6)
_computing_cell_refinement
;
<i>SAINT-Plus</i> (Bruker, 2001)
;
_computing_data_collection
;
<i>SMART</i> (Bruker, 2001)
;
_computing_data_reduction
;
<i>SAINT-Plus</i> (Bruker, 2001)
;
_computing_molecular_graphics
;
DIAMOND (Brandenburg, 1997) and PLATON (Spek, 2009)
;
_computing_publication_material
;
SHELXTL-NT (Sheldrick, 2008), PLATON (Spek, 2009) and publCIF
(Westrip, 2010)
;
_computing_structure_refinement
;
<i>SHELXL97</i> (Sheldrick, 2008)
;
_computing_structure_solution
;
<i>SHELXS97</i> (Sheldrick, 2008)
;
_diffrn_ambient_temperature 293(2)
_diffrn_detector_area_resol_mean 8.3
_diffrn_measured_fraction_theta_full 0.995
_diffrn_measured_fraction_theta_max 0.995
_diffrn_measurement_device_type 'Bruker SMART CCD area-detector'
_diffrn_measurement_method 'phi and omega scans'
_diffrn_radiation_monochromator graphite
_diffrn_radiation_source 'fine-focus sealed tube'
_diffrn_radiation_type MoK\a
_diffrn_radiation_wavelength 0.71073
_diffrn_reflns_av_R_equivalents 0.0345
_diffrn_reflns_av_sigmaI/netI 0.0333
_diffrn_reflns_limit_h_max 18
_diffrn_reflns_limit_h_min -17
_diffrn_reflns_limit_k_max 9
_diffrn_reflns_limit_k_min -9
_diffrn_reflns_limit_l_max 17
_diffrn_reflns_limit_l_min -17
_diffrn_reflns_number 7038
_diffrn_reflns_theta_full 25.09
_diffrn_reflns_theta_max 25.09
_diffrn_reflns_theta_min 2.73
_diffrn_standards_number 0
_exptl_absorpt_coefficient_mu 0.119
_exptl_absorpt_correction_T_max 0.9732
_exptl_absorpt_correction_T_min 0.9540
_exptl_absorpt_correction_type multi-scan
_exptl_absorpt_process_details
;
(SADABS; Sheldrick, 2003)
;
_exptl_crystal_colour colourless
_exptl_crystal_density_diffrn 1.495
_exptl_crystal_density_method 'not measured'
_exptl_crystal_description prism
_exptl_crystal_F_000 800
_exptl_crystal_size_max 0.40
_exptl_crystal_size_mid 0.32
_exptl_crystal_size_min 0.23
_refine_diff_density_max 0.370
_refine_diff_density_min -0.249
_refine_ls_extinction_method none
_refine_ls_goodness_of_fit_ref 1.116
_refine_ls_hydrogen_treatment mixed
_refine_ls_matrix_type full
_refine_ls_number_parameters 141
_refine_ls_number_reflns 1529
_refine_ls_number_restraints 4
_refine_ls_restrained_S_all 1.115
_refine_ls_R_factor_all 0.0558
_refine_ls_R_factor_gt 0.0522
_refine_ls_shift/su_max 0.001
_refine_ls_shift/su_mean 0.000
_refine_ls_structure_factor_coef Fsqd
_refine_ls_weighting_details 'calc w=1/[\s^2^(Fo^2^)+(0.0524P)^2^+1.5592P] where P=(Fo^2^+2Fc^2^)/3'
_refine_ls_weighting_scheme calc
_refine_ls_wR_factor_gt 0.1279
_refine_ls_wR_factor_ref 0.1304
_reflns_number_gt 1414
_reflns_number_total 1529
_reflns_threshold_expression I>2sigma(I)
_cod_data_source_file su2791sup1.cf
_cod_data_source_block I
_cod_original_sg_symbol_H-M 'C 2/c'
_cod_database_code 2240107
_cod_database_fobs_code 2240107

loop_
_symmetry_equiv_pos_as_xyz
'x, y, z'
'-x, y, -z+1/2'
'x+1/2, y+1/2, z'
'-x+1/2, y+1/2, -z+1/2'
'-x, -y, -z'
'x, -y, z-1/2'
'-x+1/2, -y+1/2, -z'
'x+1/2, -y+1/2, z-1/2'

loop_
_atom_site_type_symbol
_atom_site_label
_atom_site_fract_x
_atom_site_fract_y
_atom_site_fract_z
_atom_site_U_iso_or_equiv
_atom_site_adp_type
_atom_site_calc_flag
_atom_site_refinement_flags
_atom_site_occupancy
_atom_site_symmetry_multiplicity
O O1 1.04237(9) 0.1919(2) 1.00070(10) 0.0522(4) Uani d . 1 1
O O2 0.79568(10) 0.2183(3) 0.76586(10) 0.0646(5) Uani d . 1 1
O O3 1.0000 0.3375(3) 0.7500 0.0527(6) Uani d S 1 2
O O4 0.89221(13) 0.7577(3) 0.80226(14) 0.0780(6) Uani d D 1 1
N N1 0.92631(11) 0.1729(2) 0.87283(11) 0.0453(5) Uani d . 1 1
N N2 0.97120(12) 0.0845(2) 0.81541(12) 0.0477(5) Uani d D 1 1
C C1 0.82495(13) 0.3490(3) 0.91942(14) 0.0424(5) Uani d . 1 1
C C2 0.75114(14) 0.4447(3) 0.92811(17) 0.0528(6) Uani d . 1 1
H H2 0.7014 0.4533 0.8795 0.063 Uiso calc R 1 1
C C3 0.75383(16) 0.5273(3) 1.01160(18) 0.0589(6) Uani d . 1 1
H H3 0.7050 0.5926 1.0193 0.071 Uiso calc R 1 1
C C4 0.82743(16) 0.5149(3) 1.08370(19) 0.0611(6) Uani d . 1 1
H H4 0.8270 0.5716 1.1392 0.073 Uiso calc R 1 1
C C5 0.90231(15) 0.4194(3) 1.07526(16) 0.0515(6) Uani d . 1 1
C C6 0.89956(12) 0.3377(2) 0.99210(13) 0.0398(5) Uani d . 1 1
C C7 0.96745(13) 0.2286(3) 0.96152(13) 0.0392(5) Uani d . 1 1
C C8 0.84162(14) 0.2441(3) 0.84167(14) 0.0458(5) Uani d . 1 1
C C9 1.0000 0.1824(4) 0.7500 0.0416(7) Uani d S 1 2
H H5 0.9532(16) 0.412(3) 1.1262(17) 0.057(6) Uiso d . 1 1
H H2A 0.9521(17) -0.0195(17) 0.8048(18) 0.068 Uiso d D 1 1
H H4B 0.8366(8) 0.741(4) 0.784(2) 0.085 Uiso d D 1 1
H H4A 0.905(2) 0.740(4) 0.8601(8) 0.085 Uiso d D 1 1

loop_
_atom_site_aniso_label
_atom_site_aniso_U_11
_atom_site_aniso_U_22
_atom_site_aniso_U_33
_atom_site_aniso_U_12
_atom_site_aniso_U_13
_atom_site_aniso_U_23
O1 0.0329(8) 0.0684(10) 0.0520(9) 0.0035(7) 0.0018(6) 0.0030(7)
O2 0.0456(9) 0.1021(14) 0.0418(9) -0.0006(9) -0.0005(7) 0.0028(8)
O3 0.0514(13) 0.0556(14) 0.0510(12) 0.000 0.0105(10) 0.000
O4 0.0571(11) 0.0918(14) 0.0762(13) -0.0158(10) -0.0063(10) 0.0090(11)
N1 0.0363(9) 0.0633(11) 0.0374(9) 0.0055(8) 0.0104(7) 0.0008(8)
N2 0.0495(10) 0.0558(11) 0.0418(9) -0.0005(9) 0.0185(8) -0.0018(8)
C1 0.0345(10) 0.0471(11) 0.0467(11) -0.0009(9) 0.0108(8) 0.0104(9)
C2 0.0372(11) 0.0571(13) 0.0648(14) 0.0039(10) 0.0122(10) 0.0169(11)
C3 0.0480(13) 0.0474(13) 0.0889(18) 0.0033(10) 0.0314(13) 0.0017(12)
C4 0.0578(15) 0.0566(14) 0.0747(15) -0.0090(11) 0.0273(12) -0.0181(12)
C5 0.0443(12) 0.0560(13) 0.0548(13) -0.0088(10) 0.0117(10) -0.0102(10)
C6 0.0323(10) 0.0427(10) 0.0452(11) -0.0050(8) 0.0100(8) 0.0044(8)
C7 0.0325(10) 0.0469(11) 0.0379(10) -0.0038(8) 0.0069(8) 0.0056(8)
C8 0.0358(11) 0.0636(13) 0.0376(11) -0.0025(9) 0.0070(9) 0.0094(9)
C9 0.0323(14) 0.0539(18) 0.0371(14) 0.000 0.0039(11) 0.000

loop_
_atom_type_symbol
_atom_type_description
_atom_type_scat_dispersion_real
_atom_type_scat_dispersion_imag
_atom_type_scat_source
C C 0.0033 0.0016 'International Tables Vol C Tables 4.2.6.8 and 6.1.1.4'
H H 0.0000 0.0000 'International Tables Vol C Tables 4.2.6.8 and 6.1.1.4'
N N 0.0061 0.0033 'International Tables Vol C Tables 4.2.6.8 and 6.1.1.4'
O O 0.0106 0.0060 'International Tables Vol C Tables 4.2.6.8 and 6.1.1.4'

loop_
_geom_angle_atom_site_label_1
_geom_angle_atom_site_label_2
_geom_angle_atom_site_label_3
_geom_angle_site_symmetry_1
_geom_angle_site_symmetry_3
_geom_angle
H4B O4 H4A . . 108(3)
N2 N1 C8 . . 122.91(16)
N2 N1 C7 . . 123.07(16)
C8 N1 C7 . . 112.88(17)
C9 N2 N1 . . 115.14(19)
C9 N2 H2A . . 122.8(18)
N1 N2 H2A . . 112.8(18)
C2 C1 C6 . . 121.0(2)
C2 C1 C8 . . 130.59(19)
C6 C1 C8 . . 108.40(17)
C1 C2 C3 . . 117.6(2)
C1 C2 H2 . . 121.2
C3 C2 H2 . . 121.2
C4 C3 C2 . . 121.4(2)
C4 C3 H3 . . 119.3
C2 C3 H3 . . 119.3
C3 C4 C5 . . 121.4(2)
C3 C4 H4 . . 119.3
C5 C4 H4 . . 119.3
C6 C5 C4 . . 117.1(2)
C6 C5 H5 . . 122.4(14)
C4 C5 H5 . . 120.5(14)
C5 C6 C1 . . 121.5(2)
C5 C6 C7 . . 130.16(19)
C1 C6 C7 . . 108.31(17)
O1 C7 N1 . . 124.85(19)
O1 C7 C6 . . 130.25(19)
N1 C7 C6 . . 104.90(16)
O2 C8 N1 . . 123.9(2)
O2 C8 C1 . . 130.7(2)
N1 C8 C1 . . 105.38(16)
O3 C9 N2 . 2_756 123.86(13)
O3 C9 N2 . . 123.86(13)
N2 C9 N2 2_756 . 112.3(3)

loop_
_geom_bond_atom_site_label_1
_geom_bond_atom_site_label_2
_geom_bond_site_symmetry_2
_geom_bond_distance
O1 C7 . 1.203(2)
O2 C8 . 1.205(2)
O3 C9 . 1.210(4)
O4 H4B . 0.846(10)
O4 H4A . 0.844(10)
N1 N2 . 1.380(2)
N1 C8 . 1.394(3)
N1 C7 . 1.395(3)
N2 C9 . 1.373(2)
N2 H2A . 0.865(10)
C1 C2 . 1.380(3)
C1 C6 . 1.393(3)
C1 C8 . 1.472(3)
C2 C3 . 1.381(3)
C2 H2 . 0.9300
C3 C4 . 1.378(3)
C3 H3 . 0.9300
C4 C5 . 1.392(3)
C4 H4 . 0.9300
C5 C6 . 1.374(3)
C5 H5 . 0.96(2)
C6 C7 . 1.483(3)
C9 N2 2_756 1.373(2)

loop_
_geom_hbond_atom_site_label_D
_geom_hbond_atom_site_label_H
_geom_hbond_atom_site_label_A
_geom_hbond_site_symmetry_A
_geom_hbond_distance_DH
_geom_hbond_distance_HA
_geom_hbond_distance_DA
_geom_hbond_angle_DHA
N2 H2A O4 1_545 0.866(15) 1.962(17) 2.811(3) 167(2)
O4 H4A O1 5_767 0.845(12) 2.108(14) 2.891(3) 154(3)
O4 H4B O2 4_656 0.845(16) 2.007(17) 2.850(3) 175(3)
C3 H3 O1 3_455 0.93 2.56 3.447(3) 160

loop_
_geom_torsion_atom_site_label_1
_geom_torsion_atom_site_label_2
_geom_torsion_atom_site_label_3
_geom_torsion_atom_site_label_4
_geom_torsion_site_symmetry_4
_geom_torsion
C8 N1 N2 C9 . 69.0(2)
C7 N1 N2 C9 . -97.9(2)
C6 C1 C2 C3 . -0.5(3)
C8 C1 C2 C3 . 178.3(2)
C1 C2 C3 C4 . 0.0(3)
C2 C3 C4 C5 . 0.3(4)
C3 C4 C5 C6 . -0.2(3)
C4 C5 C6 C1 . -0.3(3)
C4 C5 C6 C7 . 179.7(2)
C2 C1 C6 C5 . 0.7(3)
C8 C1 C6 C5 . -178.36(19)
C2 C1 C6 C7 . -179.32(18)
C8 C1 C6 C7 . 1.6(2)
N2 N1 C7 O1 . -7.7(3)
C8 N1 C7 O1 . -175.81(19)
N2 N1 C7 C6 . 171.95(17)
C8 N1 C7 C6 . 3.9(2)
C5 C6 C7 O1 . -3.6(4)
C1 C6 C7 O1 . 176.4(2)
C5 C6 C7 N1 . 176.7(2)
C1 C6 C7 N1 . -3.3(2)
N2 N1 C8 O2 . 9.2(3)
C7 N1 C8 O2 . 177.3(2)
N2 N1 C8 C1 . -171.03(18)
C7 N1 C8 C1 . -2.9(2)
C2 C1 C8 O2 . 1.4(4)
C6 C1 C8 O2 . -179.6(2)
C2 C1 C8 N1 . -178.3(2)
C6 C1 C8 N1 . 0.7(2)
N1 N2 C9 O3 . 11.43(18)
N1 N2 C9 N2 2_756 -168.57(18)
